data_7020950
loop_
_publ_author_name
'Guillo, Pascal'
'Fasulo, Meg E.'
'Lipschutz, Michael I.'
'Tilley, T. Don'

_publ_section_title
;
 Synthesis and characterization of tantalum silsesquioxane complexes.
;
_journal_issue 6
_journal_name_full 'Dalton transactions (Cambridge, England : 2003)'
_journal_page_first 1991
_journal_page_last 1995
_journal_paper_doi 10.1039/c2dt32601a
_journal_volume 42
_journal_year 2013
_chemical_formula_sum 'C45 H84 F3 O15 S Si7 Ta'
_chemical_formula_weight 1331.78
_chemical_name_systematic
;
?
;
_space_group_IT_number 14
_symmetry_cell_setting monoclinic
_symmetry_space_group_name_Hall '-P 2yn'
_symmetry_space_group_name_H-M 'P 1 21/n 1'
_atom_sites_solution_hydrogens geom
_atom_sites_solution_primary direct
_atom_sites_solution_secondary difmap
_audit_creation_method SHELXL-97
_cell_angle_alpha 90.000(5)
_cell_angle_beta 93.033(5)
_cell_angle_gamma 90.000(5)
_cell_formula_units_Z 4
_cell_length_a 13.252(5)
_cell_length_b 10.146(5)
_cell_length_c 44.599(5)
_cell_measurement_reflns_used 9881
_cell_measurement_temperature 100(2)
_cell_measurement_theta_max 25.468
_cell_measurement_theta_min 2.423
_cell_volume 5988(4)
_computing_cell_refinement 'APEX II v.2011.4.1'
_computing_data_collection 'APEX II v.2011.4.1'
_computing_data_reduction 'APEX II v.2011.4.1'
_computing_molecular_graphics ORTEP-32
_computing_publication_material CIFTAB
_computing_structure_refinement 'SHELXL-97 (Sheldrick, 2008)'
_computing_structure_solution 'SHELXS-97 (Sheldrick, 2008)'
_diffrn_ambient_temperature 100(2)
_diffrn_detector_area_resol_mean 8.129
_diffrn_measured_fraction_theta_full 0.977
_diffrn_measured_fraction_theta_max 0.977
_diffrn_measurement_device_type 'APEX-II CCD'
_diffrn_measurement_method '/w and /f scans'
_diffrn_radiation_monochromator graphite
_diffrn_radiation_source 'microfocus sealed tube'
_diffrn_radiation_type MoK\a
_diffrn_radiation_wavelength 0.71069
_diffrn_reflns_av_R_equivalents 0.0660
_diffrn_reflns_av_sigmaI/netI 0.0885
_diffrn_reflns_limit_h_max 13
_diffrn_reflns_limit_h_min -16
_diffrn_reflns_limit_k_max 12
_diffrn_reflns_limit_k_min -9
_diffrn_reflns_limit_l_max 54
_diffrn_reflns_limit_l_min -53
_diffrn_reflns_number 40832
_diffrn_reflns_theta_full 25.71
_diffrn_reflns_theta_max 25.71
_diffrn_reflns_theta_min 1.58
_exptl_absorpt_coefficient_mu 2.078
_exptl_absorpt_correction_T_max 0.9394
_exptl_absorpt_correction_T_min 0.8167
_exptl_absorpt_correction_type multi-scan
_exptl_absorpt_process_details SADABS
_exptl_crystal_colour colorless
_exptl_crystal_density_diffrn 1.477
_exptl_crystal_density_method 'not measured'
_exptl_crystal_description needle
_exptl_crystal_F_000 2752
_exptl_crystal_size_max 0.10
_exptl_crystal_size_mid 0.03
_exptl_crystal_size_min 0.03
_refine_diff_density_max 2.594
_refine_diff_density_min -6.870
_refine_diff_density_rms 0.211
_refine_ls_extinction_method none
_refine_ls_goodness_of_fit_ref 1.330
_refine_ls_hydrogen_treatment constr
_refine_ls_matrix_type full
_refine_ls_number_parameters 668
_refine_ls_number_reflns 11160
_refine_ls_number_restraints 12
_refine_ls_restrained_S_all 1.330
_refine_ls_R_factor_all 0.1167
_refine_ls_R_factor_gt 0.0905
_refine_ls_shift/su_max 0.000
_refine_ls_shift/su_mean 0.000
_refine_ls_structure_factor_coef Fsqd
_refine_ls_weighting_details 'calc w=1/[\s^2^(Fo^2^)+(0.0000P)^2^+138.4326P] where P=(Fo^2^+2Fc^2^)/3'
_refine_ls_weighting_scheme calc
_refine_ls_wR_factor_gt 0.1828
_refine_ls_wR_factor_ref 0.1898
_reflns_number_gt 8717
_reflns_number_total 11160
_reflns_threshold_expression >2sigma(I)
_cod_data_source_file c2dt32601a.txt
_cod_data_source_block 4
_cod_original_sg_symbol_H-M 'P 21/n'
_cod_database_code 7020950

loop_
_symmetry_equiv_pos_as_xyz
'x, y, z'
'-x+1/2, y+1/2, -z+1/2'
'-x, -y, -z'
'x-1/2, -y-1/2, z-1/2'

loop_
_atom_site_label
_atom_site_type_symbol
_atom_site_fract_x
_atom_site_fract_y
_atom_site_fract_z
_atom_site_U_iso_or_equiv
_atom_site_adp_type
_atom_site_occupancy
_atom_site_symmetry_multiplicity
_atom_site_calc_flag
_atom_site_refinement_flags
C1 C -0.1248(9) 0.5064(11) 0.1922(3) 0.020(3) Uani 1 1 d .
C2 C -0.0414(9) 0.5382(12) 0.2124(3) 0.019(3) Uani 1 1 d .
C3 C 0.0079(9) 0.6485(12) 0.2009(3) 0.020(3) Uani 1 1 d .
C4 C -0.0466(9) 0.6893(11) 0.1743(3) 0.013(2) Uani 1 1 d U
C5 C -0.1274(10) 0.6005(11) 0.1690(3) 0.021(3) Uani 1 1 d .
C6 C -0.2003(10) 0.3987(12) 0.1960(3) 0.025(3) Uani 1 1 d .
H6A H -0.2640 0.4365 0.2007 0.037 Uiso 1 1 calc R
H6B H -0.1769 0.3416 0.2121 0.037 Uiso 1 1 calc R
H6C H -0.2084 0.3489 0.1778 0.037 Uiso 1 1 calc R
C7 C -0.0184(11) 0.4772(14) 0.2423(3) 0.031(3) Uani 1 1 d .
H7A H 0.0535 0.4695 0.2458 0.047 Uiso 1 1 calc R
H7B H -0.0486 0.3912 0.2428 0.047 Uiso 1 1 calc R
H7C H -0.0453 0.5313 0.2576 0.047 Uiso 1 1 calc R
C8 C 0.0992(9) 0.7145(13) 0.2151(3) 0.025(3) Uani 1 1 d U
H8A H 0.0824 0.7541 0.2337 0.038 Uiso 1 1 calc R
H8B H 0.1222 0.7814 0.2018 0.038 Uiso 1 1 calc R
H8C H 0.1518 0.6506 0.2188 0.038 Uiso 1 1 calc R
C9 C -0.0245(11) 0.8111(11) 0.1574(3) 0.027(3) Uani 1 1 d .
H9A H 0.0433 0.8073 0.1508 0.041 Uiso 1 1 calc R
H9B H -0.0314 0.8863 0.1702 0.041 Uiso 1 1 calc R
H9C H -0.0711 0.8185 0.1403 0.041 Uiso 1 1 calc R
C10 C -0.2054(9) 0.6119(13) 0.1436(3) 0.023(3) Uani 1 1 d .
H10A H -0.2368 0.5277 0.1400 0.035 Uiso 1 1 calc R
H10B H -0.1736 0.6400 0.1258 0.035 Uiso 1 1 calc R
H10C H -0.2556 0.6751 0.1486 0.035 Uiso 1 1 calc R
C11 C 0.1484(11) 0.1503(13) 0.2308(3) 0.029(3) Uani 1 1 d .
C12 C -0.1434(9) 0.0992(11) 0.1182(3) 0.019(3) Uani 1 1 d .
H12A H -0.1176 0.0147 0.1119 0.022 Uiso 1 1 calc R
H12B H -0.1602 0.0907 0.1390 0.022 Uiso 1 1 calc R
C13 C -0.2412(10) 0.1281(12) 0.0993(3) 0.025(3) Uani 1 1 d .
H13 H -0.2232 0.1494 0.0788 0.030 Uiso 1 1 calc R
C14 C -0.3099(11) 0.0057(14) 0.0979(3) 0.038(4) Uani 1 1 d .
H14A H -0.3267 -0.0184 0.1178 0.056 Uiso 1 1 calc R
H14B H -0.2751 -0.0661 0.0889 0.056 Uiso 1 1 calc R
H14C H -0.3706 0.0251 0.0860 0.056 Uiso 1 1 calc R
C15 C -0.2990(11) 0.2448(15) 0.1115(4) 0.046(4) Uani 1 1 d .
H15A H -0.3633 0.2526 0.1006 0.070 Uiso 1 1 calc R
H15B H -0.2609 0.3242 0.1090 0.070 Uiso 1 1 calc R
H15C H -0.3093 0.2312 0.1324 0.070 Uiso 1 1 calc R
C16 C 0.3573(10) 0.4008(14) 0.1859(3) 0.025(3) Uani 1 1 d .
H16A H 0.3646 0.4841 0.1965 0.030 Uiso 1 1 calc R
H16B H 0.3347 0.3362 0.2001 0.030 Uiso 1 1 calc R
C17 C 0.4615(10) 0.3588(13) 0.1762(3) 0.027(3) Uani 1 1 d .
H17 H 0.4519 0.3054 0.1580 0.032 Uiso 1 1 calc R
C18 C 0.5200(10) 0.2780(15) 0.1994(4) 0.039(4) Uani 1 1 d .
H18A H 0.5297 0.3281 0.2176 0.059 Uiso 1 1 calc R
H18B H 0.5846 0.2553 0.1920 0.059 Uiso 1 1 calc R
H18C H 0.4832 0.1990 0.2033 0.059 Uiso 1 1 calc R
C19 C 0.5223(12) 0.4811(18) 0.1685(4) 0.055(5) Uani 1 1 d .
H19A H 0.5435 0.5265 0.1866 0.083 Uiso 1 1 calc R
H19B H 0.4810 0.5386 0.1559 0.083 Uiso 1 1 calc R
H19C H 0.5807 0.4550 0.1581 0.083 Uiso 1 1 calc R
C20 C -0.0043(9) 0.7780(12) 0.0823(3) 0.017(3) Uani 1 1 d .
H20A H -0.0761 0.7689 0.0850 0.020 Uiso 1 1 calc R
H20B H 0.0213 0.8447 0.0963 0.020 Uiso 1 1 calc R
C21 C 0.0100(10) 0.8282(12) 0.0500(3) 0.021(3) Uani 1 1 d .
H21 H 0.0048 0.7522 0.0365 0.025 Uiso 1 1 calc R
C22 C -0.0715(12) 0.9240(15) 0.0404(3) 0.041(4) Uani 1 1 d .
H22A H -0.0683 0.9992 0.0534 0.062 Uiso 1 1 calc R
H22B H -0.1363 0.8823 0.0414 0.062 Uiso 1 1 calc R
H22C H -0.0622 0.9517 0.0201 0.062 Uiso 1 1 calc R
C23 C 0.1141(11) 0.8893(14) 0.0474(3) 0.032(3) Uani 1 1 d .
H23A H 0.1222 0.9160 0.0270 0.048 Uiso 1 1 calc R
H23B H 0.1651 0.8257 0.0532 0.048 Uiso 1 1 calc R
H23C H 0.1207 0.9648 0.0604 0.048 Uiso 1 1 calc R
C24 C 0.2363(9) -0.0014(11) 0.1388(3) 0.022(3) Uani 1 1 d .
H24A H 0.1880 -0.0340 0.1526 0.027 Uiso 1 1 calc R
H24B H 0.2391 -0.0650 0.1227 0.027 Uiso 1 1 calc R
C25 C 0.3403(10) 0.0036(12) 0.1554(3) 0.026(3) Uani 1 1 d .
H25 H 0.3401 0.0777 0.1695 0.031 Uiso 1 1 calc R
C26 C 0.3582(12) -0.1205(17) 0.1735(4) 0.048(5) Uani 1 1 d .
H26A H 0.3486 -0.1959 0.1607 0.072 Uiso 1 1 calc R
H26B H 0.3115 -0.1241 0.1892 0.072 Uiso 1 1 calc R
H26C H 0.4261 -0.1205 0.1822 0.072 Uiso 1 1 calc R
C27 C 0.4243(10) 0.0280(15) 0.1340(3) 0.034(3) Uani 1 1 d .
H27A H 0.4874 0.0387 0.1454 0.051 Uiso 1 1 calc R
H27B H 0.4097 0.1064 0.1226 0.051 Uiso 1 1 calc R
H27C H 0.4289 -0.0457 0.1207 0.051 Uiso 1 1 calc R
C28 C -0.0853(10) 0.3554(12) 0.0236(3) 0.020(3) Uani 1 1 d .
H28A H -0.0559 0.4058 0.0077 0.024 Uiso 1 1 calc R
H28B H -0.0873 0.2641 0.0172 0.024 Uiso 1 1 calc R
C29 C -0.1959(10) 0.4031(13) 0.0262(3) 0.023(3) Uani 1 1 d .
H29 H -0.2236 0.3568 0.0432 0.028 Uiso 1 1 calc R
C30 C -0.1980(10) 0.5509(13) 0.0331(3) 0.033(4) Uani 1 1 d .
H30A H -0.1696 0.5987 0.0171 0.049 Uiso 1 1 calc R
H30B H -0.1592 0.5679 0.0515 0.049 Uiso 1 1 calc R
H30C H -0.2666 0.5786 0.0352 0.049 Uiso 1 1 calc R
C31 C -0.2607(10) 0.3695(15) -0.0013(3) 0.033(3) Uani 1 1 d .
H31A H -0.3275 0.4040 0.0007 0.050 Uiso 1 1 calc R
H31B H -0.2641 0.2755 -0.0035 0.050 Uiso 1 1 calc R
H31C H -0.2320 0.4075 -0.0186 0.050 Uiso 1 1 calc R
C32 C 0.2979(10) 0.2187(12) 0.0308(3) 0.022(3) Uani 1 1 d .
H32A H 0.2574 0.1545 0.0194 0.027 Uiso 1 1 calc R
H32B H 0.3107 0.2916 0.0174 0.027 Uiso 1 1 calc R
C33 C 0.4011(10) 0.1537(13) 0.0407(3) 0.028(3) Uani 1 1 d .
H33 H 0.4292 0.1989 0.0587 0.033 Uiso 1 1 calc R
C34 C 0.3871(10) 0.0109(13) 0.0479(3) 0.033(3) Uani 1 1 d .
H34A H 0.3637 -0.0354 0.0301 0.049 Uiso 1 1 calc R
H34B H 0.3383 0.0024 0.0630 0.049 Uiso 1 1 calc R
H34C H 0.4504 -0.0258 0.0553 0.049 Uiso 1 1 calc R
C35 C 0.4742(12) 0.1707(14) 0.0154(4) 0.042(4) Uani 1 1 d .
H35A H 0.5377 0.1299 0.0211 0.063 Uiso 1 1 calc R
H35B H 0.4846 0.2629 0.0118 0.063 Uiso 1 1 calc R
H35C H 0.4460 0.1299 -0.0026 0.063 Uiso 1 1 calc R
C36 C 0.3879(9) 0.6529(11) 0.0837(3) 0.020(3) Uani 1 1 d .
H36A H 0.3711 0.6900 0.0641 0.024 Uiso 1 1 calc R
H36B H 0.3945 0.7256 0.0978 0.024 Uiso 1 1 calc R
C37 C 0.4908(10) 0.5843(13) 0.0828(3) 0.025(3) Uani 1 1 d .
H37 H 0.4965 0.5208 0.0993 0.030 Uiso 1 1 calc R
C38 C 0.5760(11) 0.6835(16) 0.0872(4) 0.043(4) Uani 1 1 d .
H38A H 0.6397 0.6390 0.0864 0.065 Uiso 1 1 calc R
H38B H 0.5718 0.7257 0.1063 0.065 Uiso 1 1 calc R
H38C H 0.5704 0.7486 0.0716 0.065 Uiso 1 1 calc R
C39 C 0.5035(12) 0.5109(16) 0.0540(4) 0.048(4) Uani 1 1 d .
H39A H 0.4999 0.5718 0.0375 0.072 Uiso 1 1 calc R
H39B H 0.4508 0.4465 0.0512 0.072 Uiso 1 1 calc R
H39C H 0.5680 0.4676 0.0548 0.072 Uiso 1 1 calc R
C40 C -0.2317(11) 0.9693(17) 0.2036(3) 0.038(4) Uani 1 1 d .
H40 H -0.2086 1.0522 0.1983 0.045 Uiso 1 1 calc R
C41 C -0.3190(12) 0.9219(16) 0.1904(3) 0.041(4) Uani 1 1 d .
H41 H -0.3542 0.9717 0.1758 0.049 Uiso 1 1 calc R
C42 C -0.3556(12) 0.8013(17) 0.1984(4) 0.043(4) Uani 1 1 d .
H42 H -0.4154 0.7690 0.1894 0.052 Uiso 1 1 calc R
C43 C -0.3027(11) 0.7285(15) 0.2200(3) 0.035(4) Uani 1 1 d .
H43 H -0.3273 0.6468 0.2256 0.042 Uiso 1 1 calc R
C44 C -0.2145(10) 0.7746(14) 0.2333(3) 0.028(3) Uani 1 1 d .
H44 H -0.1797 0.7247 0.2479 0.034 Uiso 1 1 calc R
C45 C -0.1767(12) 0.8959(14) 0.2249(3) 0.036(4) Uani 1 1 d .
H45 H -0.1157 0.9271 0.2333 0.043 Uiso 1 1 calc R
O1 O 0.0667(6) 0.3187(8) 0.19528(17) 0.0140(17) Uani 1 1 d .
O2 O -0.0425(7) 0.1724(9) 0.2215(2) 0.032(2) Uani 1 1 d .
O3 O 0.0548(8) 0.0899(8) 0.1807(2) 0.031(2) Uani 1 1 d .
O4 O 0.1624(6) 0.5004(7) 0.16776(17) 0.0185(19) Uani 1 1 d .
O5 O 0.0244(6) 0.5596(7) 0.12421(17) 0.0128(17) Uani 1 1 d .
O6 O -0.0430(6) 0.3282(8) 0.14339(17) 0.0151(18) Uani 1 1 d .
O7 O -0.0550(6) 0.2991(8) 0.08487(17) 0.0154(18) Uani 1 1 d .
O8 O 0.0262(6) 0.5165(8) 0.06588(16) 0.0171(18) Uani 1 1 d .
O9 O 0.1051(6) 0.2919(8) 0.05104(17) 0.0180(19) Uani 1 1 d .
O10 O 0.1790(6) 0.6363(7) 0.09359(17) 0.0142(17) Uani 1 1 d .
O11 O 0.0657(6) 0.1485(8) 0.11718(17) 0.0149(18) Uani 1 1 d .
O12 O 0.2657(6) 0.4252(7) 0.07172(18) 0.0150(18) Uani 1 1 d .
O13 O 0.2352(6) 0.1839(8) 0.09045(17) 0.0150(18) Uani 1 1 d .
O14 O 0.3050(6) 0.4950(7) 0.12811(17) 0.0169(18) Uani 1 1 d .
O15 O 0.2158(7) 0.2780(8) 0.14464(18) 0.022(2) Uani 1 1 d .
F1 F 0.1551(8) 0.2345(9) 0.25248(19) 0.054(3) Uani 1 1 d .
F2 F 0.1357(7) 0.0311(9) 0.24265(18) 0.051(2) Uani 1 1 d .
F3 F 0.2353(7) 0.1477(9) 0.2173(2) 0.049(2) Uani 1 1 d .
Si1 Si -0.0417(2) 0.2210(3) 0.11627(7) 0.0118(7) Uani 1 1 d .
Si2 Si 0.0575(2) 0.6204(3) 0.09238(7) 0.0123(7) Uani 1 1 d .
Si3 Si 0.2590(2) 0.4195(3) 0.15629(7) 0.0142(7) Uani 1 1 d .
Si4 Si 0.1880(2) 0.1559(3) 0.12279(7) 0.0150(7) Uani 1 1 d .
Si5 Si -0.0001(2) 0.3668(3) 0.05706(7) 0.0137(7) Uani 1 1 d .
Si6 Si 0.2232(2) 0.2807(3) 0.06171(7) 0.0147(7) Uani 1 1 d .
Si7 Si 0.2820(3) 0.5494(3) 0.09430(7) 0.0151(7) Uani 1 1 d .
S2 S 0.0435(2) 0.1833(3) 0.20396(7) 0.0191(7) Uani 1 1 d .
Ta1 Ta 0.02090(4) 0.47535(5) 0.162485(11) 0.01318(14) Uani 1 1 d .

loop_
_atom_site_aniso_label
_atom_site_aniso_U_11
_atom_site_aniso_U_22
_atom_site_aniso_U_33
_atom_site_aniso_U_23
_atom_site_aniso_U_13
_atom_site_aniso_U_12
C1 0.022(6) 0.015(7) 0.023(7) -0.001(5) 0.007(5) 0.005(5)
C2 0.027(7) 0.012(6) 0.018(6) -0.003(5) 0.006(5) 0.007(5)
C3 0.016(6) 0.019(6) 0.026(7) -0.009(6) 0.006(6) -0.004(5)
C4 0.014(4) 0.010(4) 0.016(4) -0.003(4) 0.004(4) 0.005(3)
C5 0.035(8) 0.012(6) 0.017(7) -0.001(5) 0.004(6) 0.002(5)
C6 0.022(7) 0.026(7) 0.026(8) 0.001(6) 0.003(6) 0.004(6)
C7 0.059(9) 0.022(6) 0.012(6) -0.010(6) 0.005(6) 0.008(7)
C8 0.014(6) 0.030(6) 0.031(6) -0.010(5) -0.012(5) 0.000(5)
C9 0.053(9) 0.012(6) 0.017(7) -0.002(5) 0.009(7) 0.002(6)
C10 0.019(7) 0.028(7) 0.023(7) 0.003(6) 0.002(6) 0.004(6)
C11 0.034(8) 0.019(7) 0.033(8) 0.007(6) -0.002(7) 0.006(6)
C12 0.020(7) 0.014(6) 0.023(7) 0.000(5) 0.009(6) 0.001(5)
C13 0.023(7) 0.024(7) 0.027(8) -0.005(6) 0.001(6) -0.006(6)
C14 0.041(9) 0.031(9) 0.041(9) -0.005(7) 0.000(7) -0.011(7)
C15 0.023(8) 0.033(9) 0.081(13) -0.012(9) -0.013(8) 0.012(7)
C16 0.028(8) 0.035(8) 0.012(7) -0.002(6) -0.005(6) 0.005(6)
C17 0.024(7) 0.026(7) 0.028(8) -0.007(6) -0.014(6) -0.001(6)
C18 0.013(7) 0.049(10) 0.054(11) 0.019(8) -0.014(7) 0.002(7)
C19 0.042(9) 0.062(11) 0.061(12) 0.019(10) -0.015(9) -0.028(9)
C20 0.013(6) 0.022(7) 0.017(7) 0.004(5) 0.008(5) 0.003(5)
C21 0.037(8) 0.013(6) 0.013(6) 0.006(5) 0.003(6) 0.002(6)
C22 0.061(11) 0.038(9) 0.025(8) 0.018(7) 0.006(8) 0.007(8)
C23 0.042(9) 0.028(8) 0.026(8) 0.011(6) 0.003(7) -0.012(7)
C24 0.026(7) 0.010(7) 0.031(7) -0.002(5) 0.005(6) 0.001(5)
C25 0.030(7) 0.018(7) 0.028(7) 0.004(6) -0.001(6) 0.009(5)
C26 0.037(9) 0.060(11) 0.047(10) 0.028(9) -0.004(8) 0.018(8)
C27 0.030(8) 0.033(7) 0.039(8) 0.005(7) 0.000(6) 0.003(7)
C28 0.032(8) 0.017(6) 0.012(6) 0.002(5) 0.006(6) 0.000(5)
C29 0.030(8) 0.026(7) 0.013(7) 0.006(5) -0.007(6) -0.007(6)
C30 0.022(7) 0.032(9) 0.044(9) -0.003(7) -0.001(7) 0.011(6)
C31 0.025(8) 0.041(9) 0.032(8) 0.001(7) -0.017(7) -0.001(7)
C32 0.035(8) 0.015(6) 0.017(7) 0.001(5) 0.011(6) 0.003(6)
C33 0.035(8) 0.026(7) 0.024(8) -0.004(6) 0.011(6) 0.001(6)
C34 0.028(7) 0.025(8) 0.046(9) -0.004(7) 0.011(7) 0.005(6)
C35 0.044(10) 0.029(8) 0.056(11) 0.010(8) 0.035(9) 0.001(7)
C36 0.027(7) 0.013(6) 0.021(7) -0.001(5) 0.000(6) -0.005(5)
C37 0.023(7) 0.026(7) 0.027(8) 0.008(6) -0.001(6) -0.009(6)
C38 0.024(8) 0.053(10) 0.053(11) -0.014(8) 0.006(8) -0.015(7)
C39 0.038(9) 0.043(10) 0.065(11) -0.026(9) 0.014(8) 0.006(8)
C40 0.040(9) 0.044(9) 0.030(8) 0.004(8) 0.004(7) 0.010(8)
C41 0.045(10) 0.046(10) 0.031(9) 0.007(7) -0.007(8) 0.007(8)
C42 0.033(9) 0.054(11) 0.044(10) -0.021(8) 0.003(8) -0.003(8)
C43 0.030(8) 0.031(8) 0.043(9) -0.013(7) 0.007(7) 0.012(7)
C44 0.031(8) 0.032(8) 0.021(7) -0.008(6) -0.001(6) 0.007(6)
C45 0.047(10) 0.040(9) 0.020(8) -0.005(7) 0.000(7) 0.001(7)
O1 0.008(4) 0.018(4) 0.015(4) 0.003(3) -0.006(3) 0.001(3)
O2 0.021(5) 0.032(5) 0.043(6) 0.014(5) 0.009(5) 0.001(4)
O3 0.050(6) 0.017(5) 0.025(5) -0.002(4) -0.002(5) -0.003(4)
O4 0.024(4) 0.017(5) 0.015(4) -0.003(3) 0.003(3) -0.002(3)
O5 0.011(4) 0.010(4) 0.018(4) 0.002(3) 0.004(3) -0.004(3)
O6 0.015(4) 0.019(4) 0.012(4) 0.001(3) 0.001(3) -0.001(3)
O7 0.018(4) 0.018(4) 0.010(4) 0.000(3) 0.000(4) -0.007(3)
O8 0.031(5) 0.008(4) 0.013(4) 0.007(3) 0.001(4) 0.007(4)
O9 0.027(5) 0.014(4) 0.012(4) 0.001(3) -0.002(4) 0.001(4)
O10 0.010(4) 0.014(4) 0.018(4) 0.001(3) 0.000(3) -0.002(3)
O11 0.010(4) 0.021(4) 0.013(4) 0.003(3) 0.000(3) -0.002(3)
O12 0.007(4) 0.014(4) 0.024(5) -0.001(4) 0.003(4) 0.006(3)
O13 0.014(4) 0.017(4) 0.014(4) 0.001(3) 0.007(4) 0.003(3)
O14 0.018(4) 0.016(5) 0.016(4) 0.002(3) 0.000(3) 0.000(3)
O15 0.028(5) 0.019(4) 0.017(5) -0.002(4) 0.002(4) 0.001(4)
F1 0.084(8) 0.040(5) 0.035(5) -0.011(4) -0.033(5) 0.018(5)
F2 0.085(7) 0.033(5) 0.034(5) 0.017(4) -0.009(5) 0.012(5)
F3 0.033(5) 0.054(6) 0.060(6) 0.009(5) 0.002(5) 0.009(4)
Si1 0.0074(15) 0.0141(16) 0.0140(17) 0.0014(13) 0.0012(13) 0.0007(13)
Si2 0.0150(17) 0.0100(15) 0.0119(16) 0.0002(13) 0.0023(14) -0.0014(13)
Si3 0.0118(16) 0.0171(16) 0.0137(17) 0.0011(14) -0.0011(14) -0.0008(13)
Si4 0.0152(17) 0.0144(16) 0.0154(17) 0.0009(14) 0.0007(14) 0.0002(13)
Si5 0.0161(17) 0.0131(16) 0.0118(17) -0.0004(13) 0.0001(14) -0.0016(13)
Si6 0.0156(17) 0.0134(16) 0.0152(18) 0.0002(14) 0.0022(14) 0.0008(13)
Si7 0.0230(18) 0.0061(16) 0.0165(17) 0.0007(13) 0.0024(14) -0.0034(13)
S2 0.0228(17) 0.0179(15) 0.0167(16) 0.0032(13) 0.0002(14) -0.0012(13)
Ta1 0.0170(2) 0.0112(2) 0.0114(2) 0.0000(2) 0.00144(17) -0.0006(2)

loop_
_atom_type_symbol
_atom_type_description
_atom_type_scat_dispersion_real
_atom_type_scat_dispersion_imag
_atom_type_scat_source
C C 0.0033 0.0016 'International Tables Vol C Tables 4.2.6.8 and 6.1.1.4'
H H 0.0000 0.0000 'International Tables Vol C Tables 4.2.6.8 and 6.1.1.4'
O O 0.0106 0.0060 'International Tables Vol C Tables 4.2.6.8 and 6.1.1.4'
F F 0.0171 0.0103 'International Tables Vol C Tables 4.2.6.8 and 6.1.1.4'
Si Si 0.0817 0.0704 'International Tables Vol C Tables 4.2.6.8 and 6.1.1.4'
S S 0.1246 0.1234 'International Tables Vol C Tables 4.2.6.8 and 6.1.1.4'
Ta Ta -0.7052 6.5227 'International Tables Vol C Tables 4.2.6.8 and 6.1.1.4'

loop_
_geom_angle_atom_site_label_1
_geom_angle_atom_site_label_2
_geom_angle_atom_site_label_3
_geom_angle
C5 C1 C2 107.4(11)
C5 C1 C6 126.0(12)
C2 C1 C6 126.5(11)
C5 C1 Ta1 71.0(7)
C2 C1 Ta1 76.2(7)
C6 C1 Ta1 121.6(8)
C3 C2 C1 108.1(11)
C3 C2 C7 125.5(12)
C1 C2 C7 125.9(11)
C3 C2 Ta1 72.3(7)
C1 C2 Ta1 70.2(6)
C7 C2 Ta1 129.1(8)
C2 C3 C4 108.2(11)
C2 C3 C8 125.8(12)
C4 C3 C8 126.0(11)
C2 C3 Ta1 74.8(7)
C4 C3 Ta1 71.1(6)
C8 C3 Ta1 121.9(8)
C5 C4 C3 107.5(10)
C5 C4 C9 128.0(11)
C3 C4 C9 124.3(11)
C5 C4 Ta1 71.1(7)
C3 C4 Ta1 75.1(6)
C9 C4 Ta1 123.6(8)
C1 C5 C4 108.8(11)
C1 C5 C10 126.8(12)
C4 C5 C10 124.4(11)
C1 C5 Ta1 74.9(7)
C4 C5 Ta1 74.7(7)
C10 C5 Ta1 119.4(8)
C1 C6 H6A 109.5
C1 C6 H6B 109.5
H6A C6 H6B 109.5
C1 C6 H6C 109.5
H6A C6 H6C 109.5
H6B C6 H6C 109.5
C2 C7 H7A 109.5
C2 C7 H7B 109.5
H7A C7 H7B 109.5
C2 C7 H7C 109.5
H7A C7 H7C 109.5
H7B C7 H7C 109.5
C3 C8 H8A 109.5
C3 C8 H8B 109.5
H8A C8 H8B 109.5
C3 C8 H8C 109.5
H8A C8 H8C 109.5
H8B C8 H8C 109.5
C4 C9 H9A 109.5
C4 C9 H9B 109.5
H9A C9 H9B 109.5
C4 C9 H9C 109.5
H9A C9 H9C 109.5
H9B C9 H9C 109.5
C5 C10 H10A 109.5
C5 C10 H10B 109.5
H10A C10 H10B 109.5
C5 C10 H10C 109.5
H10A C10 H10C 109.5
H10B C10 H10C 109.5
F1 C11 F3 109.0(12)
F1 C11 F2 107.9(12)
F3 C11 F2 107.0(11)
F1 C11 S2 113.1(9)
F3 C11 S2 111.1(10)
F2 C11 S2 108.6(10)
C13 C12 Si1 116.6(8)
C13 C12 H12A 108.2
Si1 C12 H12A 108.2
C13 C12 H12B 108.2
Si1 C12 H12B 108.2
H12A C12 H12B 107.3
C15 C13 C12 112.2(11)
C15 C13 C14 109.5(11)
C12 C13 C14 110.4(11)
C15 C13 H13 108.2
C12 C13 H13 108.2
C14 C13 H13 108.2
C13 C14 H14A 109.5
C13 C14 H14B 109.5
H14A C14 H14B 109.5
C13 C14 H14C 109.5
H14A C14 H14C 109.5
H14B C14 H14C 109.5
C13 C15 H15A 109.5
C13 C15 H15B 109.5
H15A C15 H15B 109.5
C13 C15 H15C 109.5
H15A C15 H15C 109.5
H15B C15 H15C 109.5
C17 C16 Si3 116.5(9)
C17 C16 H16A 108.2
Si3 C16 H16A 108.2
C17 C16 H16B 108.2
Si3 C16 H16B 108.2
H16A C16 H16B 107.3
C18 C17 C19 109.8(12)
C18 C17 C16 113.5(12)
C19 C17 C16 109.4(12)
C18 C17 H17 108.0
C19 C17 H17 108.0
C16 C17 H17 108.0
C17 C18 H18A 109.5
C17 C18 H18B 109.5
H18A C18 H18B 109.5
C17 C18 H18C 109.5
H18A C18 H18C 109.5
H18B C18 H18C 109.5
C17 C19 H19A 109.5
C17 C19 H19B 109.5
H19A C19 H19B 109.5
C17 C19 H19C 109.5
H19A C19 H19C 109.5
H19B C19 H19C 109.5
C21 C20 Si2 115.9(8)
C21 C20 H20A 108.3
Si2 C20 H20A 108.3
C21 C20 H20B 108.3
Si2 C20 H20B 108.3
H20A C20 H20B 107.4
C22 C21 C23 110.9(11)
C22 C21 C20 111.0(10)
C23 C21 C20 111.1(11)
C22 C21 H21 107.9
C23 C21 H21 107.9
C20 C21 H21 107.9
C21 C22 H22A 109.5
C21 C22 H22B 109.5
H22A C22 H22B 109.5
C21 C22 H22C 109.5
H22A C22 H22C 109.5
H22B C22 H22C 109.5
C21 C23 H23A 109.5
C21 C23 H23B 109.5
H23A C23 H23B 109.5
C21 C23 H23C 109.5
H23A C23 H23C 109.5
H23B C23 H23C 109.5
C25 C24 Si4 116.3(8)
C25 C24 H24A 108.2
Si4 C24 H24A 108.2
C25 C24 H24B 108.2
Si4 C24 H24B 108.2
H24A C24 H24B 107.4
C26 C25 C27 111.8(11)
C26 C25 C24 110.1(11)
C27 C25 C24 111.9(11)
C26 C25 H25 107.6
C27 C25 H25 107.6
C24 C25 H25 107.6
C25 C26 H26A 109.5
C25 C26 H26B 109.5
H26A C26 H26B 109.5
C25 C26 H26C 109.5
H26A C26 H26C 109.5
H26B C26 H26C 109.5
C25 C27 H27A 109.5
C25 C27 H27B 109.5
H27A C27 H27B 109.5
C25 C27 H27C 109.5
H27A C27 H27C 109.5
H27B C27 H27C 109.5
C29 C28 Si5 117.5(8)
C29 C28 H28A 107.9
Si5 C28 H28A 107.9
C29 C28 H28B 107.9
Si5 C28 H28B 107.9
H28A C28 H28B 107.2
C31 C29 C30 111.8(12)
C31 C29 C28 111.6(11)
C30 C29 C28 110.3(11)
C31 C29 H29 107.6
C30 C29 H29 107.6
C28 C29 H29 107.6
C29 C30 H30A 109.5
C29 C30 H30B 109.5
H30A C30 H30B 109.5
C29 C30 H30C 109.5
H30A C30 H30C 109.5
H30B C30 H30C 109.5
C29 C31 H31A 109.5
C29 C31 H31B 109.5
H31A C31 H31B 109.5
C29 C31 H31C 109.5
H31A C31 H31C 109.5
H31B C31 H31C 109.5
C33 C32 Si6 115.3(9)
C33 C32 H32A 108.5
Si6 C32 H32A 108.5
C33 C32 H32B 108.5
Si6 C32 H32B 108.5
H32A C32 H32B 107.5
C34 C33 C35 111.0(11)
C34 C33 C32 110.7(11)
C35 C33 C32 108.7(11)
C34 C33 H33 108.8
C35 C33 H33 108.8
C32 C33 H33 108.8
C33 C34 H34A 109.5
C33 C34 H34B 109.5
H34A C34 H34B 109.5
C33 C34 H34C 109.5
H34A C34 H34C 109.5
H34B C34 H34C 109.5
C33 C35 H35A 109.5
C33 C35 H35B 109.5
H35A C35 H35B 109.5
C33 C35 H35C 109.5
H35A C35 H35C 109.5
H35B C35 H35C 109.5
C37 C36 Si7 116.1(8)
C37 C36 H36A 108.3
Si7 C36 H36A 108.3
C37 C36 H36B 108.3
Si7 C36 H36B 108.3
H36A C36 H36B 107.4
C39 C37 C38 108.8(12)
C39 C37 C36 112.9(11)
C38 C37 C36 110.6(11)
C39 C37 H37 108.1
C38 C37 H37 108.1
C36 C37 H37 108.1
C37 C38 H38A 109.5
C37 C38 H38B 109.5
H38A C38 H38B 109.5
C37 C38 H38C 109.5
H38A C38 H38C 109.5
H38B C38 H38C 109.5
C37 C39 H39A 109.5
C37 C39 H39B 109.5
H39A C39 H39B 109.5
C37 C39 H39C 109.5
H39A C39 H39C 109.5
H39B C39 H39C 109.5
C41 C40 C45 120.7(16)
C41 C40 H40 119.6
C45 C40 H40 119.6
C40 C41 C42 120.6(15)
C40 C41 H41 119.7
C42 C41 H41 119.7
C41 C42 C43 119.1(15)
C41 C42 H42 120.4
C43 C42 H42 120.4
C44 C43 C42 120.9(15)
C44 C43 H43 119.6
C42 C43 H43 119.6
C43 C44 C45 120.0(14)
C43 C44 H44 120.0
C45 C44 H44 120.0
C40 C45 C44 118.6(15)
C40 C45 H45 120.7
C44 C45 H45 120.7
S2 O1 Ta1 142.2(5)
Si3 O4 Ta1 133.1(5)
Si2 O5 Ta1 165.4(5)
Si1 O6 Ta1 147.0(5)
Si1 O7 Si5 147.1(6)
Si5 O8 Si2 147.1(5)
Si6 O9 Si5 144.2(6)
Si2 O10 Si7 141.4(5)
Si1 O11 Si4 149.2(6)
Si7 O12 Si6 154.9(6)
Si6 O13 Si4 141.5(5)
Si3 O14 Si7 145.5(5)
Si4 O15 Si3 160.6(6)
O11 Si1 O7 107.7(4)
O11 Si1 O6 109.4(4)
O7 Si1 O6 108.2(4)
O11 Si1 C12 110.1(5)
O7 Si1 C12 109.0(5)
O6 Si1 C12 112.3(5)
O10 Si2 O8 107.8(4)
O10 Si2 O5 108.8(4)
O8 Si2 O5 108.6(4)
O10 Si2 C20 110.5(5)
O8 Si2 C20 107.1(5)
O5 Si2 C20 113.8(5)
O14 Si3 O15 108.1(4)
O14 Si3 O4 109.9(4)
O15 Si3 O4 106.1(4)
O14 Si3 C16 109.2(5)
O15 Si3 C16 111.6(6)
O4 Si3 C16 111.7(5)
O15 Si4 O13 108.5(4)
O15 Si4 O11 108.9(5)
O13 Si4 O11 107.3(4)
O15 Si4 C24 111.5(5)
O13 Si4 C24 110.6(5)
O11 Si4 C24 109.9(5)
O8 Si5 O7 108.3(4)
O8 Si5 O9 107.9(4)
O7 Si5 O9 110.6(4)
O8 Si5 C28 112.2(5)
O7 Si5 C28 108.4(5)
O9 Si5 C28 109.5(5)
O9 Si6 O13 109.2(4)
O9 Si6 O12 109.5(4)
O13 Si6 O12 108.2(4)
O9 Si6 C32 110.6(5)
O13 Si6 C32 110.5(5)
O12 Si6 C32 108.7(5)
O14 Si7 O12 109.0(4)
O14 Si7 O10 108.7(4)
O12 Si7 O10 109.0(4)
O14 Si7 C36 109.0(5)
O12 Si7 C36 111.4(5)
O10 Si7 C36 109.7(5)
O3 S2 O2 118.1(6)
O3 S2 O1 113.7(5)
O2 S2 O1 113.9(5)
O3 S2 C11 104.6(6)
O2 S2 C11 103.3(6)
O1 S2 C11 100.5(5)
O4 Ta1 O6 125.2(3)
O4 Ta1 O5 88.9(3)
O6 Ta1 O5 89.0(3)
O4 Ta1 O1 77.3(3)
O6 Ta1 O1 80.4(3)
O5 Ta1 O1 152.7(3)
O4 Ta1 C5 137.3(4)
O6 Ta1 C5 97.1(4)
O5 Ta1 C5 85.9(4)
O1 Ta1 C5 120.1(4)
O4 Ta1 C4 103.1(4)
O6 Ta1 C4 130.1(4)
O5 Ta1 C4 79.6(3)
O1 Ta1 C4 126.2(3)
C5 Ta1 C4 34.3(4)
O4 Ta1 C1 136.7(4)
O6 Ta1 C1 89.9(4)
O5 Ta1 C1 119.3(4)
O1 Ta1 C1 86.0(3)
C5 Ta1 C1 34.2(4)
C4 Ta1 C1 56.6(4)
O4 Ta1 C3 85.6(4)
O6 Ta1 C3 145.8(4)
O5 Ta1 C3 108.0(4)
O1 Ta1 C3 94.5(4)
C5 Ta1 C3 56.3(4)
C4 Ta1 C3 33.8(4)
C1 Ta1 C3 55.9(4)
O4 Ta1 C2 103.1(4)
O6 Ta1 C2 116.2(4)
O5 Ta1 C2 134.9(3)
O1 Ta1 C2 71.8(3)
C5 Ta1 C2 55.9(4)
C4 Ta1 C2 55.5(4)
C1 Ta1 C2 33.6(4)
C3 Ta1 C2 32.9(4)

loop_
_geom_bond_atom_site_label_1
_geom_bond_atom_site_label_2
_geom_bond_distance
C1 C5 1.408(16)
C1 C2 1.425(17)
C1 C6 1.497(17)
C1 Ta1 2.421(11)
C2 C3 1.405(17)
C2 C7 1.485(17)
C2 Ta1 2.499(11)
C3 C4 1.420(17)
C3 C8 1.493(16)
C3 Ta1 2.468(12)
C4 C5 1.410(17)
C4 C9 1.484(16)
C4 Ta1 2.416(11)
C5 C10 1.498(18)
C5 Ta1 2.370(13)
C6 H6A 0.9600
C6 H6B 0.9600
C6 H6C 0.9600
C7 H7A 0.9600
C7 H7B 0.9600
C7 H7C 0.9600
C8 H8A 0.9600
C8 H8B 0.9600
C8 H8C 0.9600
C9 H9A 0.9600
C9 H9B 0.9600
C9 H9C 0.9600
C10 H10A 0.9600
C10 H10B 0.9600
C10 H10C 0.9600
C11 F1 1.291(16)
C11 F3 1.327(16)
C11 F2 1.335(15)
C11 S2 1.817(14)
C12 C13 1.536(18)
C12 Si1 1.833(12)
C12 H12A 0.9700
C12 H12B 0.9700
C13 C15 1.526(18)
C13 C14 1.539(17)
C13 H13 0.9800
C14 H14A 0.9600
C14 H14B 0.9600
C14 H14C 0.9600
C15 H15A 0.9600
C15 H15B 0.9600
C15 H15C 0.9600
C16 C17 1.530(18)
C16 Si3 1.816(13)
C16 H16A 0.9700
C16 H16B 0.9700
C17 C18 1.502(18)
C17 C19 1.529(19)
C17 H17 0.9800
C18 H18A 0.9600
C18 H18B 0.9600
C18 H18C 0.9600
C19 H19A 0.9600
C19 H19B 0.9600
C19 H19C 0.9600
C20 C21 1.550(16)
C20 Si2 1.841(12)
C20 H20A 0.9700
C20 H20B 0.9700
C21 C22 1.499(18)
C21 C23 1.523(18)
C21 H21 0.9800
C22 H22A 0.9600
C22 H22B 0.9600
C22 H22C 0.9600
C23 H23A 0.9600
C23 H23B 0.9600
C23 H23C 0.9600
C24 C25 1.529(17)
C24 Si4 1.850(12)
C24 H24A 0.9700
C24 H24B 0.9700
C25 C26 1.509(18)
C25 C27 1.524(17)
C25 H25 0.9800
C26 H26A 0.9600
C26 H26B 0.9600
C26 H26C 0.9600
C27 H27A 0.9600
C27 H27B 0.9600
C27 H27C 0.9600
C28 C29 1.555(18)
C28 Si5 1.827(13)
C28 H28A 0.9700
C28 H28B 0.9700
C29 C31 1.499(18)
C29 C30 1.531(17)
C29 H29 0.9800
C30 H30A 0.9600
C30 H30B 0.9600
C30 H30C 0.9600
C31 H31A 0.9600
C31 H31B 0.9600
C31 H31C 0.9600
C32 C33 1.562(18)
C32 Si6 1.851(12)
C32 H32A 0.9700
C32 H32B 0.9700
C33 C34 1.498(18)
C33 C35 1.535(17)
C33 H33 0.9800
C34 H34A 0.9600
C34 H34B 0.9600
C34 H34C 0.9600
C35 H35A 0.9600
C35 H35B 0.9600
C35 H35C 0.9600
C36 C37 1.533(17)
C36 Si7 1.834(12)
C36 H36A 0.9700
C36 H36B 0.9700
C37 C39 1.502(19)
C37 C38 1.519(18)
C37 H37 0.9800
C38 H38A 0.9600
C38 H38B 0.9600
C38 H38C 0.9600
C39 H39A 0.9600
C39 H39B 0.9600
C39 H39C 0.9600
C40 C41 1.36(2)
C40 C45 1.38(2)
C40 H40 0.9300
C41 C42 1.37(2)
C41 H41 0.9300
C42 C43 1.38(2)
C42 H42 0.9300
C43 C44 1.364(19)
C43 H43 0.9300
C44 C45 1.39(2)
C44 H44 0.9300
C45 H45 0.9300
O1 S2 1.465(8)
O1 Ta1 2.223(8)
O2 S2 1.421(9)
O3 S2 1.419(9)
O4 Si3 1.626(8)
O4 Ta1 1.894(8)
O5 Si2 1.630(8)
O5 Ta1 1.912(7)
O6 Si1 1.628(8)
O6 Ta1 1.895(8)
O7 Si1 1.611(8)
O7 Si5 1.623(8)
O8 Si5 1.602(9)
O8 Si2 1.621(8)
O9 Si6 1.616(9)
O9 Si5 1.623(9)
O10 Si2 1.615(8)
O10 Si7 1.625(8)
O11 Si1 1.600(8)
O11 Si4 1.629(8)
O12 Si7 1.620(8)
O12 Si6 1.624(8)
O13 Si6 1.616(8)
O13 Si4 1.627(8)
O14 Si3 1.618(8)
O14 Si7 1.619(8)
O15 Si4 1.606(9)
O15 Si3 1.621(9)

loop_
_geom_torsion_atom_site_label_1
_geom_torsion_atom_site_label_2
_geom_torsion_atom_site_label_3
_geom_torsion_atom_site_label_4
_geom_torsion
C5 C1 C2 C3 -1.8(13)
C6 C1 C2 C3 -177.8(11)
Ta1 C1 C2 C3 62.8(8)
C5 C1 C2 C7 170.9(11)
C6 C1 C2 C7 -5.2(19)
Ta1 C1 C2 C7 -124.5(11)
C5 C1 C2 Ta1 -64.6(8)
C6 C1 C2 Ta1 119.3(12)
C1 C2 C3 C4 2.3(13)
C7 C2 C3 C4 -170.4(11)
Ta1 C2 C3 C4 63.8(8)
C1 C2 C3 C8 180.0(11)
C7 C2 C3 C8 7.3(19)
Ta1 C2 C3 C8 -118.6(12)
C1 C2 C3 Ta1 -61.4(8)
C7 C2 C3 Ta1 125.9(12)
C2 C3 C4 C5 -2.0(13)
C8 C3 C4 C5 -179.6(11)
Ta1 C3 C4 C5 64.2(8)
C2 C3 C4 C9 173.1(11)
C8 C3 C4 C9 -4.5(19)
Ta1 C3 C4 C9 -120.7(11)
C2 C3 C4 Ta1 -66.2(8)
C8 C3 C4 Ta1 116.2(12)
C2 C1 C5 C4 0.5(13)
C6 C1 C5 C4 176.6(11)
Ta1 C1 C5 C4 -67.6(8)
C2 C1 C5 C10 -176.2(11)
C6 C1 C5 C10 0(2)
Ta1 C1 C5 C10 115.7(12)
C2 C1 C5 Ta1 68.1(8)
C6 C1 C5 Ta1 -115.8(12)
C3 C4 C5 C1 0.9(13)
C9 C4 C5 C1 -174.0(11)
Ta1 C4 C5 C1 67.7(8)
C3 C4 C5 C10 177.7(11)
C9 C4 C5 C10 2.8(19)
Ta1 C4 C5 C10 -115.5(12)
C3 C4 C5 Ta1 -66.8(8)
C9 C4 C5 Ta1 118.3(12)
Si1 C12 C13 C15 -69.4(13)
Si1 C12 C13 C14 168.1(9)
Si3 C16 C17 C18 -149.1(10)
Si3 C16 C17 C19 87.9(13)
Si2 C20 C21 C22 158.4(10)
Si2 C20 C21 C23 -77.7(12)
Si4 C24 C25 C26 166.0(10)
Si4 C24 C25 C27 -69.0(13)
Si5 C28 C29 C31 -171.4(9)
Si5 C28 C29 C30 63.6(13)
Si6 C32 C33 C34 85.9(12)
Si6 C32 C33 C35 -152.0(10)
Si7 C36 C37 C39 82.2(13)
Si7 C36 C37 C38 -155.7(10)
C45 C40 C41 C42 1(2)
C40 C41 C42 C43 0(2)
C41 C42 C43 C44 0(2)
C42 C43 C44 C45 -1(2)
C41 C40 C45 C44 -2(2)
C43 C44 C45 C40 2(2)
Si4 O11 Si1 O7 79.6(11)
Si4 O11 Si1 O6 -37.8(12)
Si4 O11 Si1 C12 -161.7(10)
Si5 O7 Si1 O11 -23.1(11)
Si5 O7 Si1 O6 95.0(10)
Si5 O7 Si1 C12 -142.6(10)
Ta1 O6 Si1 O11 53.8(10)
Ta1 O6 Si1 O7 -63.3(10)
Ta1 O6 Si1 C12 176.4(9)
C13 C12 Si1 O11 -143.0(9)
C13 C12 Si1 O7 -25.1(10)
C13 C12 Si1 O6 94.8(10)
Si7 O10 Si2 O8 -48.4(9)
Si7 O10 Si2 O5 69.2(9)
Si7 O10 Si2 C20 -165.1(8)
Si5 O8 Si2 O10 95.6(10)
Si5 O8 Si2 O5 -22.2(11)
Si5 O8 Si2 C20 -145.5(10)
Ta1 O5 Si2 O10 -19(2)
Ta1 O5 Si2 O8 98.3(19)
Ta1 O5 Si2 C20 -142.5(18)
C21 C20 Si2 O10 67.3(10)
C21 C20 Si2 O8 -49.9(10)
C21 C20 Si2 O5 -169.9(8)
Si7 O14 Si3 O15 56.2(10)
Si7 O14 Si3 O4 -59.2(10)
Si7 O14 Si3 C16 177.9(9)
Si4 O15 Si3 O14 2(2)
Si4 O15 Si3 O4 119.8(18)
Si4 O15 Si3 C16 -118.3(18)
Ta1 O4 Si3 O14 102.2(6)
Ta1 O4 Si3 O15 -14.5(8)
Ta1 O4 Si3 C16 -136.3(7)
C17 C16 Si3 O14 -42.9(11)
C17 C16 Si3 O15 76.6(11)
C17 C16 Si3 O4 -164.8(9)
Si3 O15 Si4 O13 5(2)
Si3 O15 Si4 O11 -111.7(18)
Si3 O15 Si4 C24 126.8(18)
Si6 O13 Si4 O15 -67.6(10)
Si6 O13 Si4 O11 49.9(10)
Si6 O13 Si4 C24 169.8(8)
Si1 O11 Si4 O15 24.3(12)
Si1 O11 Si4 O13 -92.9(11)
Si1 O11 Si4 C24 146.8(10)
C25 C24 Si4 O15 -38.5(11)
C25 C24 Si4 O13 82.3(10)
C25 C24 Si4 O11 -159.3(9)
Si2 O8 Si5 O7 32.1(11)
Si2 O8 Si5 O9 -87.7(10)
Si2 O8 Si5 C28 151.7(10)
Si1 O7 Si5 O8 -87.4(10)
Si1 O7 Si5 O9 30.6(11)
Si1 O7 Si5 C28 150.6(10)
Si6 O9 Si5 O8 36.0(10)
Si6 O9 Si5 O7 -82.2(10)
Si6 O9 Si5 C28 158.4(9)
C29 C28 Si5 O8 -69.0(10)
C29 C28 Si5 O7 50.5(10)
C29 C28 Si5 O9 171.3(8)
Si5 O9 Si6 O13 83.3(10)
Si5 O9 Si6 O12 -35.0(10)
Si5 O9 Si6 C32 -154.8(9)
Si4 O13 Si6 O9 -47.6(10)
Si4 O13 Si6 O12 71.6(9)
Si4 O13 Si6 C32 -169.5(9)
Si7 O12 Si6 O9 78.8(13)
Si7 O12 Si6 O13 -40.2(14)
Si7 O12 Si6 C32 -160.3(12)
C33 C32 Si6 O9 -157.7(9)
C33 C32 Si6 O13 -36.6(11)
C33 C32 Si6 O12 82.0(10)
Si3 O14 Si7 O12 -68.3(10)
Si3 O14 Si7 O10 50.3(10)
Si3 O14 Si7 C36 169.9(9)
Si6 O12 Si7 O14 41.2(14)
Si6 O12 Si7 O10 -77.3(13)
Si6 O12 Si7 C36 161.5(12)
Si2 O10 Si7 O14 -78.8(9)
Si2 O10 Si7 O12 39.9(10)
Si2 O10 Si7 C36 162.1(8)
C37 C36 Si7 O14 62.2(10)
C37 C36 Si7 O12 -58.2(11)
C37 C36 Si7 O10 -178.9(9)
Ta1 O1 S2 O3 59.4(9)
Ta1 O1 S2 O2 -79.7(9)
Ta1 O1 S2 C11 170.5(8)
F1 C11 S2 O3 174.4(10)
F3 C11 S2 O3 51.5(11)
F2 C11 S2 O3 -65.9(10)
F1 C11 S2 O2 -61.4(11)
F3 C11 S2 O2 175.7(9)
F2 C11 S2 O2 58.3(11)
F1 C11 S2 O1 56.4(11)
F3 C11 S2 O1 -66.5(10)
F2 C11 S2 O1 176.1(9)
Si3 O4 Ta1 O6 5.7(8)
Si3 O4 Ta1 O5 -82.2(6)
Si3 O4 Ta1 O1 74.0(6)
Si3 O4 Ta1 C5 -165.1(6)
Si3 O4 Ta1 C4 -161.3(6)
Si3 O4 Ta1 C1 144.0(6)
Si3 O4 Ta1 C3 169.7(7)
Si3 O4 Ta1 C2 141.6(6)
Si1 O6 Ta1 O4 -38.1(11)
Si1 O6 Ta1 O5 49.9(9)
Si1 O6 Ta1 O1 -104.9(9)
Si1 O6 Ta1 C5 135.6(9)
Si1 O6 Ta1 C4 125.3(9)
Si1 O6 Ta1 C1 169.1(9)
Si1 O6 Ta1 C3 171.3(8)
Si1 O6 Ta1 C2 -169.0(8)
Si2 O5 Ta1 O4 21.9(19)
Si2 O5 Ta1 O6 -103.4(19)
Si2 O5 Ta1 O1 -37(2)
Si2 O5 Ta1 C5 159.4(19)
Si2 O5 Ta1 C4 125.5(19)
Si2 O5 Ta1 C1 167.3(18)
Si2 O5 Ta1 C3 106.9(19)
Si2 O5 Ta1 C2 129.4(18)
S2 O1 Ta1 O4 -144.7(8)
S2 O1 Ta1 O6 -15.1(8)
S2 O1 Ta1 O5 -83.4(10)
S2 O1 Ta1 C5 77.6(9)
S2 O1 Ta1 C4 118.1(8)
S2 O1 Ta1 C1 75.5(8)
S2 O1 Ta1 C3 130.8(8)
S2 O1 Ta1 C2 106.7(8)
C1 C5 Ta1 O4 -108.3(8)
C4 C5 Ta1 O4 6.5(10)
C10 C5 Ta1 O4 127.7(9)
C1 C5 Ta1 O6 79.3(7)
C4 C5 Ta1 O6 -165.9(7)
C10 C5 Ta1 O6 -44.7(10)
C1 C5 Ta1 O5 167.8(7)
C4 C5 Ta1 O5 -77.4(7)
C10 C5 Ta1 O5 43.7(9)
C1 C5 Ta1 O1 -3.6(8)
C4 C5 Ta1 O1 111.2(7)
C10 C5 Ta1 O1 -127.7(9)
C1 C5 Ta1 C4 -114.8(10)
C10 C5 Ta1 C4 121.2(12)
C4 C5 Ta1 C1 114.8(10)
C10 C5 Ta1 C1 -124.0(13)
C1 C5 Ta1 C3 -77.5(8)
C4 C5 Ta1 C3 37.3(7)
C10 C5 Ta1 C3 158.5(11)
C1 C5 Ta1 C2 -37.6(7)
C4 C5 Ta1 C2 77.2(7)
C10 C5 Ta1 C2 -161.6(11)
C5 C4 Ta1 O4 -175.5(7)
C3 C4 Ta1 O4 -60.6(7)
C9 C4 Ta1 O4 60.9(11)
C5 C4 Ta1 O6 18.4(9)
C3 C4 Ta1 O6 133.3(7)
C9 C4 Ta1 O6 -105.2(10)
C5 C4 Ta1 O5 98.2(7)
C3 C4 Ta1 O5 -147.0(7)
C9 C4 Ta1 O5 -25.5(10)
C5 C4 Ta1 O1 -91.7(7)
C3 C4 Ta1 O1 23.2(8)
C9 C4 Ta1 O1 144.7(9)
C3 C4 Ta1 C5 114.9(10)
C9 C4 Ta1 C5 -123.6(14)
C5 C4 Ta1 C1 -37.7(7)
C3 C4 Ta1 C1 77.2(7)
C9 C4 Ta1 C1 -161.3(12)
C5 C4 Ta1 C3 -114.9(10)
C9 C4 Ta1 C3 121.5(13)
C5 C4 Ta1 C2 -78.5(7)
C3 C4 Ta1 C2 36.4(7)
C9 C4 Ta1 C2 157.9(12)
C5 C1 Ta1 O4 110.1(8)
C2 C1 Ta1 O4 -4.1(9)
C6 C1 Ta1 O4 -128.7(9)
C5 C1 Ta1 O6 -102.8(7)
C2 C1 Ta1 O6 142.9(7)
C6 C1 Ta1 O6 18.3(10)
C5 C1 Ta1 O5 -14.0(8)
C2 C1 Ta1 O5 -128.3(7)
C6 C1 Ta1 O5 107.1(10)
C5 C1 Ta1 O1 176.8(7)
C2 C1 Ta1 O1 62.6(7)
C6 C1 Ta1 O1 -62.0(10)
C2 C1 Ta1 C5 -114.2(10)
C6 C1 Ta1 C5 121.2(13)
C5 C1 Ta1 C4 37.8(7)
C2 C1 Ta1 C4 -76.5(7)
C6 C1 Ta1 C4 158.9(12)
C5 C1 Ta1 C3 78.7(8)
C2 C1 Ta1 C3 -35.6(7)
C6 C1 Ta1 C3 -160.2(12)
C5 C1 Ta1 C2 114.2(10)
C6 C1 Ta1 C2 -124.6(13)
C2 C3 Ta1 O4 -122.5(7)
C4 C3 Ta1 O4 121.7(7)
C8 C3 Ta1 O4 0.5(10)
C2 C3 Ta1 O6 33.8(11)
C4 C3 Ta1 O6 -82.0(9)
C8 C3 Ta1 O6 156.8(9)
C2 C3 Ta1 O5 150.1(7)
C4 C3 Ta1 O5 34.3(7)
C8 C3 Ta1 O5 -86.9(11)
C2 C3 Ta1 O1 -45.7(7)
C4 C3 Ta1 O1 -161.4(6)
C8 C3 Ta1 O1 77.3(10)
C2 C3 Ta1 C5 77.9(8)
C4 C3 Ta1 C5 -37.9(7)
C8 C3 Ta1 C5 -159.1(12)
C2 C3 Ta1 C4 115.8(10)
C8 C3 Ta1 C4 -121.2(13)
C2 C3 Ta1 C1 36.4(7)
C4 C3 Ta1 C1 -79.4(7)
C8 C3 Ta1 C1 159.4(12)
C4 C3 Ta1 C2 -115.8(10)
C8 C3 Ta1 C2 123.0(14)
C3 C2 Ta1 O4 59.7(8)
C1 C2 Ta1 O4 177.1(6)
C7 C2 Ta1 O4 -62.2(12)
C3 C2 Ta1 O6 -159.6(7)
C1 C2 Ta1 O6 -42.2(8)
C7 C2 Ta1 O6 78.5(12)
C3 C2 Ta1 O5 -42.1(9)
C1 C2 Ta1 O5 75.3(8)
C7 C2 Ta1 O5 -163.9(10)
C3 C2 Ta1 O1 131.4(8)
C1 C2 Ta1 O1 -111.2(7)
C7 C2 Ta1 O1 9.5(11)
C3 C2 Ta1 C5 -79.2(8)
C1 C2 Ta1 C5 38.2(7)
C7 C2 Ta1 C5 158.9(13)
C3 C2 Ta1 C4 -37.4(7)
C1 C2 Ta1 C4 80.0(7)
C7 C2 Ta1 C4 -159.3(13)
C3 C2 Ta1 C1 -117.5(10)
C7 C2 Ta1 C1 120.7(14)
C1 C2 Ta1 C3 117.5(10)
C7 C2 Ta1 C3 -121.8(15)
